data_7233147
loop_
_publ_author_name
'Yulia A. Getmanenko'
'Marina Fonari'
'Chad Risko'
'Bhupinder Sandhu'
'Elena Galan'
'Lingyun Zhu'
'Paul Tongwa'
'Do Kyung Hwang'
'Sanjeev Singh'
'He Wang'
'Shree Prakash Tiwari'
'Yueh-Lin Loo'
'Jean-Luc Bredas'
'Bernard Kippelen'
'Tatiana Timofeeva'
'Seth R. Marder'

_publ_section_title
;
 Benzo[1,2-b:6,5-b']dithiophene(dithiazole)-4,5-dione derivatives:
 synthesis, electronic properties, crystal packing and charge transport
;
_journal_name_full 'Journal of Materials Chemistry C'
_journal_page_first 1467
_journal_page_last 1481
_journal_paper_doi 10.1039/C2TC00805J
_journal_volume 1
_journal_year 2013
_chemical_formula_moiety 'C26 H8 F10 N2 O6 S2'
_chemical_formula_sum 'C26 H8 F10 N2 O6 S2'
_chemical_formula_weight 698.46
_chemical_name_common
;
2,7-Bis-(pentafluorobenzoyl)
-benzo[1,2-d:4,3-d']bis(thiazole)-4,5-bis-(1,3-dioxolane)
;
_chemical_name_systematic
;
2,7-Bis-(pentafluorobenzoyl)
-benzo[1,2-d:4,3-d']bis(thiazole)-4,5-bis-(1,3-dioxolane)
;
_space_group_IT_number 14
_space_group_name_Hall '-P 2ybc'
_space_group_name_H-M_alt 'P 1 21/c 1'
_symmetry_cell_setting monoclinic
_symmetry_space_group_name_Hall '-P 2ybc'
_symmetry_space_group_name_H-M 'P 1 21/c 1'
_atom_sites_solution_hydrogens geom
_atom_sites_solution_primary direct
_atom_sites_solution_secondary difmap
_cell_angle_alpha 90.00
_cell_angle_beta 109.0980(10)
_cell_angle_gamma 90.00
_cell_formula_units_Z 8
_cell_length_a 14.6242(10)
_cell_length_b 17.9041(13)
_cell_length_c 21.1195(15)
_cell_measurement_reflns_used 9865
_cell_measurement_temperature 100(2)
_cell_measurement_theta_max 31.37
_cell_measurement_theta_min 2.26
_cell_volume 5225.4(6)
_computing_cell_refinement 'SAINTPlus, v. 6.2 (Bruker, 2001)'
_computing_data_collection 'APEX2 (Bruker, 2005)'
_computing_data_reduction 'SAINTPlus, v. 6.2 (Bruker, 2001)'
_computing_molecular_graphics 'SHELXTL (Sheldrick, 2008)'
_computing_publication_material 'SHELXTL (Sheldrick, 2008)'
_computing_structure_refinement 'SHELXL-97 (Sheldrick, 2008)'
_computing_structure_solution 'SHELXS-97 (Sheldrick, 2008)'
_diffrn_ambient_temperature 100(2)
_diffrn_measured_fraction_theta_full 1.000
_diffrn_measured_fraction_theta_max 1.000
_diffrn_measurement_device_type 'Bruker APEX-II CCD'
_diffrn_measurement_method '\f and \w scans'
_diffrn_radiation_monochromator graphite
_diffrn_radiation_source 'fine-focus sealed tube'
_diffrn_radiation_type MoK\a
_diffrn_radiation_wavelength 0.71073
_diffrn_reflns_av_R_equivalents 0.0401
_diffrn_reflns_av_sigmaI/netI 0.0287
_diffrn_reflns_limit_h_max 18
_diffrn_reflns_limit_h_min -18
_diffrn_reflns_limit_k_max 22
_diffrn_reflns_limit_k_min -22
_diffrn_reflns_limit_l_max 26
_diffrn_reflns_limit_l_min -26
_diffrn_reflns_number 49699
_diffrn_reflns_theta_full 26.00
_diffrn_reflns_theta_max 26.00
_diffrn_reflns_theta_min 1.47
_exptl_absorpt_coefficient_mu 0.324
_exptl_absorpt_correction_T_max 0.9968
_exptl_absorpt_correction_T_min 0.9840
_exptl_absorpt_correction_type multi-scan
_exptl_absorpt_process_details 'SADABS (Sheldrick, 2003)'
_exptl_crystal_colour orange
_exptl_crystal_density_diffrn 1.776
_exptl_crystal_density_meas ?
_exptl_crystal_density_method 'not measured'
_exptl_crystal_description plates
_exptl_crystal_F_000 2784
_exptl_crystal_size_max 0.05
_exptl_crystal_size_mid 0.02
_exptl_crystal_size_min 0.01
_refine_diff_density_max 0.470
_refine_diff_density_min -0.295
_refine_diff_density_rms 0.051
_refine_ls_extinction_method none
_refine_ls_goodness_of_fit_ref 1.006
_refine_ls_hydrogen_treatment constr
_refine_ls_matrix_type full
_refine_ls_number_parameters 829
_refine_ls_number_reflns 10272
_refine_ls_number_restraints 0
_refine_ls_restrained_S_all 1.006
_refine_ls_R_factor_all 0.0463
_refine_ls_R_factor_gt 0.0341
_refine_ls_shift/su_max 0.002
_refine_ls_shift/su_mean 0.000
_refine_ls_structure_factor_coef Fsqd
_refine_ls_weighting_details 'calc w=1/[\s^2^(Fo^2^)+(0.0393P)^2^+3.3031P] where P=(Fo^2^+2Fc^2^)/3'
_refine_ls_weighting_scheme calc
_refine_ls_wR_factor_gt 0.0796
_refine_ls_wR_factor_ref 0.0875
_reflns_number_gt 8353
_reflns_number_total 10272
_reflns_threshold_expression >2sigma(I)
_cod_data_source_file 1000004.cif
_cod_data_source_block PCOD1000004
_cod_depositor_comments
;
The following automatic conversions were performed:

data item '_symmetry_cell_setting' value 'Monoclinic' was changed to
'monoclinic' in accordance with the built-in table derived from the
CIF Core dictionary named 'cif_core.dic' version 2.4.5 last updated
on 2014-11-21.

data item '_exptl_crystal_density_meas' value 'not measured' was
changed to '?' -- the value is perceived as not measured.

Automatic conversion script
Id: cif_fix_values 6909 2019-04-08 15:41:33Z antanas 
;
_cod_original_sg_symbol_Hall -P2ybc
_cod_original_sg_symbol_H-M P21/c
_cod_database_code 7233147

loop_
_symmetry_equiv_pos_as_xyz
'x, y, z'
'-x, y+1/2, -z+1/2'
'-x, -y, -z'
'x, -y-1/2, z-1/2'

loop_
_atom_site_label
_atom_site_type_symbol
_atom_site_fract_x
_atom_site_fract_y
_atom_site_fract_z
_atom_site_U_iso_or_equiv
_atom_site_adp_type
_atom_site_occupancy
_atom_site_symmetry_multiplicity
_atom_site_calc_flag
_atom_site_refinement_flags
_atom_site_disorder_assembly
_atom_site_disorder_group
S1A S 0.18793(3) 0.21132(3) 0.29806(2) 0.02189(11) Uani 1 1 d . . .
S2A S -0.06339(4) 0.23559(3) 0.20373(2) 0.02497(12) Uani 1 1 d . . .
F1A F 0.56785(9) 0.21586(7) 0.36408(6) 0.0338(3) Uani 1 1 d . . .
F2A F 0.71811(9) 0.29702(9) 0.43777(7) 0.0525(4) Uani 1 1 d . . .
F3A F 0.69486(11) 0.39974(9) 0.52571(7) 0.0578(4) Uani 1 1 d . . .
F4A F 0.52025(12) 0.41584(8) 0.54375(7) 0.0535(4) Uani 1 1 d . . .
F5A F 0.36927(9) 0.33214(8) 0.47146(6) 0.0386(3) Uani 1 1 d . . .
F6A F -0.15864(8) 0.34963(7) 0.01892(6) 0.0354(3) Uani 1 1 d . . .
F7A F -0.25832(10) 0.44377(8) -0.07777(6) 0.0418(3) Uani 1 1 d . . .
F8A F -0.44337(9) 0.47883(7) -0.09141(6) 0.0377(3) Uani 1 1 d . . .
F9A F -0.52928(8) 0.42095(7) -0.00649(6) 0.0303(3) Uani 1 1 d . . .
F10A F -0.43220(8) 0.32527(7) 0.08966(6) 0.0300(3) Uani 1 1 d . . .
O1A O 0.38854(11) 0.15954(8) 0.36711(8) 0.0338(4) Uani 1 1 d . . .
O2A O -0.27425(10) 0.22533(8) 0.12388(8) 0.0341(4) Uani 1 1 d . . .
O3A O 0.21789(9) 0.48332(7) 0.26925(7) 0.0226(3) Uani 1 1 d . . .
O4A O 0.12044(10) 0.45270(7) 0.33088(6) 0.0220(3) Uani 1 1 d . . .
O5A O 0.00823(10) 0.50381(7) 0.21162(7) 0.0254(3) Uani 1 1 d . . .
O6A O 0.08863(10) 0.43950(7) 0.15244(7) 0.0260(3) Uani 1 1 d . . .
N1A N 0.27942(11) 0.33747(9) 0.32579(8) 0.0203(3) Uani 1 1 d . . .
N2A N -0.10068(11) 0.37091(9) 0.15968(8) 0.0233(4) Uani 1 1 d . . .
C1A C 0.29019(14) 0.26527(10) 0.33511(9) 0.0214(4) Uani 1 1 d . . .
C2A C 0.18664(13) 0.35298(10) 0.28783(9) 0.0188(4) Uani 1 1 d . . .
C3A C 0.12648(14) 0.29214(10) 0.26858(9) 0.0200(4) Uani 1 1 d . . .
C4A C 0.02628(14) 0.30155(10) 0.22857(9) 0.0205(4) Uani 1 1 d . . .
C5A C -0.00750(14) 0.36978(10) 0.20122(9) 0.0212(4) Uani 1 1 d . . .
C6A C 0.05793(14) 0.43704(10) 0.20947(9) 0.0212(4) Uani 1 1 d . . .
C7A C 0.14767(13) 0.43218(10) 0.27473(9) 0.0199(4) Uani 1 1 d . . .
C8A C 0.24456(15) 0.52871(12) 0.32866(11) 0.0298(5) Uani 1 1 d . . .
H8A1 H 0.2612 0.5801 0.3191 0.036 Uiso 1 1 calc R . .
H8A2 H 0.3001 0.5069 0.3643 0.036 Uiso 1 1 calc R . .
C9A C 0.15463(15) 0.52780(11) 0.34817(11) 0.0270(4) Uani 1 1 d . . .
H9A1 H 0.1696 0.5374 0.3967 0.032 Uiso 1 1 calc R . .
H9A2 H 0.1069 0.5650 0.3224 0.032 Uiso 1 1 calc R . .
C10A C -0.01033(18) 0.53949(13) 0.14788(12) 0.0395(6) Uani 1 1 d . . .
H10A H -0.0114 0.5945 0.1521 0.047 Uiso 1 1 calc R . .
H10B H -0.0726 0.5227 0.1155 0.047 Uiso 1 1 calc R . .
C11A C 0.07284(19) 0.51468(12) 0.12724(12) 0.0380(6) Uani 1 1 d . . .
H11A H 0.0564 0.5158 0.0779 0.046 Uiso 1 1 calc R . .
H11B H 0.1305 0.5463 0.1478 0.046 Uiso 1 1 calc R . .
C12A C 0.38086(14) 0.22651(11) 0.37193(9) 0.0226(4) Uani 1 1 d . . .
C13A C 0.46330(14) 0.27308(11) 0.41425(9) 0.0223(4) Uani 1 1 d . . .
C14A C 0.55421(15) 0.26463(11) 0.40832(10) 0.0260(4) Uani 1 1 d . . .
C15A C 0.63184(15) 0.30645(14) 0.44542(11) 0.0339(5) Uani 1 1 d . . .
C16A C 0.61962(17) 0.35825(13) 0.49012(11) 0.0375(6) Uani 1 1 d . . .
C17A C 0.53105(18) 0.36705(12) 0.49847(10) 0.0354(5) Uani 1 1 d . . .
C18A C 0.45377(15) 0.32454(12) 0.46072(10) 0.0272(4) Uani 1 1 d . . .
C19A C -0.13903(14) 0.30458(11) 0.15623(10) 0.0240(4) Uani 1 1 d . . .
C20A C -0.23785(14) 0.28368(11) 0.11473(10) 0.0263(4) Uani 1 1 d . . .
C21A C -0.29075(14) 0.33726(11) 0.05986(10) 0.0244(4) Uani 1 1 d . . .
C22A C -0.24881(14) 0.36816(11) 0.01569(10) 0.0266(4) Uani 1 1 d . . .
C23A C -0.29972(16) 0.41580(12) -0.03491(10) 0.0285(5) Uani 1 1 d . . .
C24A C -0.39401(15) 0.43353(11) -0.04212(10) 0.0271(5) Uani 1 1 d . . .
C25A C -0.43803(14) 0.40364(11) 0.00063(10) 0.0239(4) Uani 1 1 d . . .
C26A C -0.38671(14) 0.35506(11) 0.05038(9) 0.0226(4) Uani 1 1 d . . .
S1B S 0.55335(4) 0.17566(3) 0.20051(2) 0.02393(11) Uani 1 1 d . . .
S2B S 0.79496(4) 0.20475(3) 0.32250(3) 0.02758(12) Uani 1 1 d . . .
F1B F 0.17042(9) 0.18858(7) 0.14266(6) 0.0326(3) Uani 1 1 d . . .
F2B F 0.02766(9) 0.28507(8) 0.08327(7) 0.0450(4) Uani 1 1 d . . .
F3B F 0.05901(11) 0.39874(9) 0.00767(7) 0.0553(4) Uani 1 1 d . . .
F4B F 0.23003(12) 0.40905(8) -0.01591(7) 0.0515(4) Uani 1 1 d . . .
F5B F 0.37070(9) 0.30910(7) 0.03886(6) 0.0381(3) Uani 1 1 d . . .
F6B F 0.89627(9) 0.34271(8) 0.49781(7) 0.0437(3) Uani 1 1 d . . .
F7B F 0.99585(10) 0.45075(8) 0.58018(7) 0.0441(3) Uani 1 1 d . . .
F8B F 1.16572(9) 0.49924(7) 0.57085(6) 0.0387(3) Uani 1 1 d . . .
F9B F 1.24391(9) 0.43261(7) 0.48582(6) 0.0335(3) Uani 1 1 d . . .
F10B F 1.15349(9) 0.31498(7) 0.41189(6) 0.0334(3) Uani 1 1 d . . .
O1B O 0.34403(11) 0.12552(8) 0.12267(7) 0.0318(3) Uani 1 1 d . . .
O2B O 1.00807(13) 0.20594(9) 0.40490(9) 0.0539(5) Uani 1 1 d . . .
O3B O 0.55672(10) 0.39400(7) 0.31407(7) 0.0268(3) Uani 1 1 d . . .
O4B O 0.51944(10) 0.44756(7) 0.21042(7) 0.0259(3) Uani 1 1 d . . .
O5B O 0.69825(10) 0.41467(7) 0.19977(7) 0.0262(3) Uani 1 1 d . . .
O6B O 0.70970(10) 0.47243(7) 0.29876(7) 0.0281(3) Uani 1 1 d . . .
N1B N 0.45442(11) 0.29789(9) 0.18458(8) 0.0221(3) Uani 1 1 d . . .
N2B N 0.83351(12) 0.34586(9) 0.34096(8) 0.0250(4) Uani 1 1 d . . .
C1B C 0.44742(14) 0.22699(10) 0.16863(9) 0.0225(4) Uani 1 1 d . . .
C2B C 0.54600(14) 0.31437(10) 0.22322(9) 0.0213(4) Uani 1 1 d . . .
C3B C 0.61021(14) 0.25590(10) 0.23781(9) 0.0220(4) Uani 1 1 d . . .
C4B C 0.70898(14) 0.26806(11) 0.28025(9) 0.0231(4) Uani 1 1 d . . .
C5B C 0.74291(14) 0.33976(11) 0.29645(9) 0.0228(4) Uani 1 1 d . . .
C6B C 0.68268(15) 0.40631(10) 0.26256(9) 0.0239(4) Uani 1 1 d . . .
C7B C 0.57445(14) 0.39172(10) 0.25185(9) 0.0227(4) Uani 1 1 d . . .
C8B C 0.49898(17) 0.45952(12) 0.31340(11) 0.0354(5) Uani 1 1 d . . .
H8B1 H 0.5400 0.5031 0.3333 0.042 Uiso 1 1 calc R . .
H8B2 H 0.4524 0.4507 0.3377 0.042 Uiso 1 1 calc R . .
C9B C 0.44764(17) 0.47031(13) 0.23915(11) 0.0369(5) Uani 1 1 d . . .
H9B1 H 0.3891 0.4386 0.2231 0.044 Uiso 1 1 calc R . .
H9B2 H 0.4290 0.5232 0.2286 0.044 Uiso 1 1 calc R . .
C10B C 0.72074(19) 0.49218(12) 0.19380(12) 0.0375(5) Uani 1 1 d . . .
H10C H 0.6618 0.5213 0.1705 0.045 Uiso 1 1 calc R . .
H10D H 0.7680 0.4980 0.1696 0.045 Uiso 1 1 calc R . .
C11B C 0.7636(2) 0.51536(13) 0.26603(13) 0.0452(6) Uani 1 1 d . . .
H11C H 0.8334 0.5031 0.2839 0.054 Uiso 1 1 calc R . .
H11D H 0.7551 0.5696 0.2714 0.054 Uiso 1 1 calc R . .
C12B C 0.35582(14) 0.19230(11) 0.12751(10) 0.0242(4) Uani 1 1 d . . .
C13B C 0.27601(14) 0.24692(11) 0.09389(10) 0.0240(4) Uani 1 1 d . . .
C14B C 0.18723(15) 0.24237(12) 0.10356(10) 0.0267(4) Uani 1 1 d . . .
C15B C 0.11360(16) 0.29273(13) 0.07470(10) 0.0329(5) Uani 1 1 d . . .
C16B C 0.12935(17) 0.34955(13) 0.03552(11) 0.0369(6) Uani 1 1 d . . .
C17B C 0.21580(18) 0.35491(12) 0.02390(11) 0.0360(5) Uani 1 1 d . . .
C18B C 0.28848(16) 0.30376(12) 0.05294(11) 0.0300(5) Uani 1 1 d . . .
C19B C 0.86975(15) 0.27937(11) 0.35899(10) 0.0263(4) Uani 1 1 d . . .
C20B C 0.96862(16) 0.26546(12) 0.40465(11) 0.0330(5) Uani 1 1 d . . .
C21B C 1.01990(15) 0.32840(11) 0.44946(10) 0.0266(4) Uani 1 1 d . . .
C22B C 0.98149(14) 0.36416(12) 0.49330(11) 0.0294(5) Uani 1 1 d . . .
C23B C 1.03181(15) 0.41943(12) 0.53578(10) 0.0301(5) Uani 1 1 d . . .
C24B C 1.11945(15) 0.44300(11) 0.53254(10) 0.0272(5) Uani 1 1 d . . .
C25B C 1.15952(14) 0.40879(11) 0.48939(10) 0.0251(4) Uani 1 1 d . . .
C26B C 1.11086(15) 0.35047(11) 0.45037(9) 0.0246(4) Uani 1 1 d . . .

loop_
_atom_site_aniso_label
_atom_site_aniso_U_11
_atom_site_aniso_U_22
_atom_site_aniso_U_33
_atom_site_aniso_U_23
_atom_site_aniso_U_13
_atom_site_aniso_U_12
S1A 0.0220(2) 0.0162(2) 0.0218(2) -0.00075(18) -0.00060(19) 0.00044(18)
S2A 0.0227(2) 0.0182(2) 0.0258(3) 0.00234(19) -0.0033(2) -0.00383(19)
F1A 0.0293(7) 0.0414(7) 0.0316(7) 0.0014(6) 0.0112(5) 0.0056(6)
F2A 0.0240(7) 0.0840(11) 0.0476(9) 0.0067(8) 0.0090(6) -0.0122(7)
F3A 0.0529(9) 0.0662(10) 0.0385(8) -0.0035(7) -0.0066(7) -0.0347(8)
F4A 0.0699(11) 0.0489(9) 0.0327(8) -0.0195(7) 0.0044(7) -0.0078(8)
F5A 0.0339(7) 0.0481(8) 0.0329(7) -0.0099(6) 0.0099(6) 0.0069(6)
F6A 0.0233(6) 0.0470(8) 0.0348(7) 0.0041(6) 0.0079(5) 0.0042(6)
F7A 0.0449(8) 0.0533(8) 0.0335(7) 0.0136(6) 0.0214(6) 0.0062(7)
F8A 0.0413(8) 0.0418(7) 0.0278(7) 0.0160(6) 0.0085(6) 0.0131(6)
F9A 0.0247(6) 0.0342(7) 0.0291(6) 0.0022(5) 0.0049(5) 0.0052(5)
F10A 0.0255(6) 0.0380(7) 0.0235(6) 0.0060(5) 0.0040(5) -0.0060(5)
O1A 0.0290(8) 0.0214(8) 0.0425(9) -0.0011(6) -0.0002(7) 0.0030(6)
O2A 0.0282(8) 0.0275(8) 0.0367(9) 0.0065(6) -0.0029(7) -0.0078(6)
O3A 0.0229(7) 0.0188(7) 0.0243(7) -0.0032(5) 0.0052(6) -0.0062(5)
O4A 0.0262(7) 0.0167(6) 0.0219(7) -0.0027(5) 0.0064(6) -0.0018(5)
O5A 0.0263(7) 0.0173(7) 0.0274(7) 0.0038(6) 0.0019(6) 0.0033(6)
O6A 0.0318(8) 0.0241(7) 0.0195(7) 0.0022(6) 0.0050(6) -0.0046(6)
N1A 0.0211(8) 0.0199(8) 0.0172(8) -0.0009(6) 0.0029(7) 0.0002(6)
N2A 0.0200(8) 0.0232(8) 0.0218(8) 0.0023(7) 0.0001(7) -0.0010(7)
C1A 0.0206(10) 0.0217(10) 0.0188(9) -0.0020(7) 0.0020(8) -0.0010(8)
C2A 0.0199(9) 0.0186(9) 0.0157(9) -0.0007(7) 0.0029(7) 0.0002(7)
C3A 0.0217(10) 0.0182(9) 0.0171(9) 0.0002(7) 0.0023(8) 0.0011(7)
C4A 0.0210(10) 0.0180(9) 0.0186(9) -0.0002(7) 0.0010(8) -0.0018(8)
C5A 0.0211(10) 0.0210(9) 0.0182(9) -0.0001(7) 0.0019(8) -0.0013(8)
C6A 0.0228(10) 0.0177(9) 0.0197(9) 0.0003(7) 0.0022(8) -0.0005(8)
C7A 0.0206(10) 0.0178(9) 0.0189(9) -0.0005(7) 0.0034(8) -0.0027(7)
C8A 0.0297(11) 0.0240(10) 0.0320(11) -0.0096(9) 0.0049(9) -0.0073(9)
C9A 0.0320(11) 0.0171(9) 0.0288(11) -0.0063(8) 0.0059(9) -0.0020(8)
C10A 0.0440(14) 0.0287(12) 0.0406(13) 0.0183(10) 0.0070(11) 0.0045(10)
C11A 0.0541(15) 0.0260(11) 0.0319(12) 0.0102(9) 0.0113(11) -0.0037(10)
C12A 0.0233(10) 0.0226(10) 0.0194(9) 0.0010(8) 0.0035(8) 0.0011(8)
C13A 0.0203(10) 0.0230(10) 0.0193(9) 0.0045(8) 0.0004(8) 0.0017(8)
C14A 0.0275(11) 0.0280(10) 0.0192(10) 0.0078(8) 0.0029(8) 0.0020(9)
C15A 0.0220(11) 0.0487(14) 0.0277(11) 0.0111(10) 0.0037(9) -0.0062(10)
C16A 0.0342(13) 0.0419(13) 0.0251(11) 0.0044(10) -0.0058(10) -0.0169(10)
C17A 0.0479(14) 0.0314(12) 0.0193(10) -0.0036(9) 0.0005(10) -0.0049(10)
C18A 0.0261(11) 0.0293(11) 0.0215(10) 0.0016(8) 0.0015(8) 0.0024(9)
C19A 0.0231(10) 0.0212(10) 0.0218(10) 0.0022(8) -0.0004(8) -0.0004(8)
C20A 0.0232(10) 0.0253(10) 0.0243(10) 0.0009(8) -0.0006(8) -0.0020(8)
C21A 0.0235(10) 0.0237(10) 0.0200(10) 0.0002(8) -0.0014(8) -0.0032(8)
C22A 0.0221(10) 0.0293(11) 0.0257(11) -0.0016(8) 0.0040(8) -0.0001(8)
C23A 0.0346(12) 0.0316(11) 0.0215(10) 0.0026(8) 0.0122(9) -0.0014(9)
C24A 0.0333(12) 0.0254(10) 0.0185(10) 0.0040(8) 0.0028(9) 0.0058(9)
C25A 0.0232(10) 0.0245(10) 0.0200(10) -0.0026(8) 0.0020(8) 0.0007(8)
C26A 0.0249(10) 0.0238(10) 0.0155(9) -0.0012(8) 0.0019(8) -0.0057(8)
S1B 0.0223(2) 0.0178(2) 0.0252(3) -0.00118(19) -0.0011(2) -0.00007(19)
S2B 0.0263(3) 0.0190(2) 0.0275(3) 0.0002(2) -0.0047(2) 0.0020(2)
F1B 0.0325(7) 0.0381(7) 0.0271(6) -0.0012(5) 0.0094(5) -0.0042(5)
F2B 0.0285(7) 0.0666(10) 0.0380(8) -0.0104(7) 0.0084(6) 0.0115(7)
F3B 0.0585(10) 0.0623(10) 0.0337(8) 0.0039(7) -0.0005(7) 0.0382(8)
F4B 0.0668(10) 0.0379(8) 0.0400(8) 0.0188(6) 0.0042(7) 0.0081(7)
F5B 0.0303(7) 0.0413(7) 0.0381(7) 0.0125(6) 0.0050(6) -0.0059(6)
F6B 0.0209(6) 0.0531(9) 0.0549(9) -0.0058(7) 0.0093(6) -0.0003(6)
F7B 0.0387(8) 0.0571(9) 0.0380(8) -0.0153(6) 0.0147(6) 0.0106(7)
F8B 0.0362(7) 0.0358(7) 0.0338(7) -0.0160(6) -0.0025(6) -0.0001(6)
F9B 0.0284(7) 0.0352(7) 0.0354(7) 0.0026(5) 0.0085(5) -0.0010(5)
F10B 0.0432(7) 0.0335(7) 0.0247(6) -0.0028(5) 0.0126(6) 0.0096(6)
O1B 0.0302(8) 0.0219(8) 0.0352(8) -0.0002(6) -0.0003(7) -0.0038(6)
O2B 0.0422(10) 0.0313(9) 0.0596(12) -0.0164(8) -0.0222(9) 0.0147(8)
O3B 0.0354(8) 0.0226(7) 0.0202(7) 0.0008(6) 0.0062(6) 0.0049(6)
O4B 0.0290(8) 0.0193(7) 0.0231(7) 0.0039(5) 0.0002(6) 0.0055(6)
O5B 0.0326(8) 0.0199(7) 0.0235(7) 0.0018(5) 0.0055(6) -0.0036(6)
O6B 0.0330(8) 0.0175(7) 0.0264(7) -0.0040(6) -0.0003(6) -0.0036(6)
N1B 0.0217(8) 0.0213(8) 0.0190(8) 0.0015(6) 0.0008(7) -0.0001(7)
N2B 0.0238(9) 0.0216(8) 0.0227(9) -0.0007(7) -0.0019(7) 0.0007(7)
C1B 0.0222(10) 0.0211(10) 0.0204(9) 0.0019(8) 0.0020(8) 0.0013(8)
C2B 0.0236(10) 0.0210(9) 0.0153(9) 0.0027(7) 0.0007(8) -0.0012(8)
C3B 0.0234(10) 0.0194(9) 0.0193(9) -0.0003(7) 0.0016(8) -0.0024(8)
C4B 0.0232(10) 0.0209(9) 0.0196(10) 0.0014(8) -0.0008(8) 0.0014(8)
C5B 0.0221(10) 0.0215(10) 0.0194(10) -0.0007(8) -0.0008(8) 0.0011(8)
C6B 0.0293(11) 0.0178(9) 0.0188(10) -0.0009(7) 0.0001(8) -0.0009(8)
C7B 0.0278(10) 0.0186(9) 0.0163(9) 0.0011(7) -0.0001(8) 0.0031(8)
C8B 0.0435(13) 0.0288(11) 0.0323(12) -0.0039(9) 0.0103(10) 0.0099(10)
C9B 0.0360(13) 0.0317(12) 0.0380(13) -0.0001(10) 0.0051(10) 0.0119(10)
C10B 0.0525(15) 0.0211(11) 0.0388(13) 0.0053(9) 0.0147(11) -0.0064(10)
C11B 0.0548(16) 0.0297(12) 0.0484(15) -0.0061(11) 0.0134(13) -0.0162(11)
C12B 0.0240(10) 0.0249(11) 0.0194(10) 0.0004(8) 0.0012(8) -0.0020(8)
C13B 0.0231(10) 0.0237(10) 0.0188(9) -0.0022(8) -0.0018(8) -0.0022(8)
C14B 0.0273(11) 0.0299(11) 0.0177(10) -0.0036(8) 0.0002(8) -0.0017(9)
C15B 0.0277(11) 0.0453(13) 0.0206(10) -0.0090(9) 0.0009(9) 0.0082(10)
C16B 0.0388(13) 0.0404(13) 0.0217(11) -0.0027(9) -0.0037(10) 0.0176(11)
C17B 0.0441(14) 0.0303(12) 0.0245(11) 0.0051(9) -0.0011(10) 0.0037(10)
C18B 0.0280(11) 0.0295(11) 0.0259(11) 0.0003(9) -0.0002(9) -0.0027(9)
C19B 0.0256(11) 0.0219(10) 0.0233(10) -0.0029(8) -0.0031(8) 0.0009(8)
C20B 0.0292(11) 0.0269(11) 0.0312(12) -0.0033(9) -0.0062(9) 0.0034(9)
C21B 0.0239(10) 0.0250(10) 0.0219(10) -0.0015(8) -0.0047(8) 0.0064(8)
C22B 0.0180(10) 0.0339(12) 0.0318(11) -0.0015(9) 0.0022(9) 0.0049(9)
C23B 0.0264(11) 0.0375(12) 0.0243(11) -0.0054(9) 0.0055(9) 0.0105(9)
C24B 0.0269(11) 0.0261(10) 0.0209(10) -0.0060(8) -0.0027(8) 0.0042(9)
C25B 0.0207(10) 0.0282(10) 0.0216(10) 0.0037(8) 0.0003(8) 0.0040(8)
C26B 0.0294(11) 0.0268(10) 0.0142(9) 0.0013(8) 0.0025(8) 0.0102(8)

loop_
_atom_type_symbol
_atom_type_description
_atom_type_scat_dispersion_real
_atom_type_scat_dispersion_imag
_atom_type_scat_source
C C 0.0033 0.0016 'International Tables Vol C Tables 4.2.6.8 and 6.1.1.4'
H H 0.0000 0.0000 'International Tables Vol C Tables 4.2.6.8 and 6.1.1.4'
O O 0.0106 0.0060 'International Tables Vol C Tables 4.2.6.8 and 6.1.1.4'
F F 0.0171 0.0103 'International Tables Vol C Tables 4.2.6.8 and 6.1.1.4'
S S 0.1246 0.1234 'International Tables Vol C Tables 4.2.6.8 and 6.1.1.4'
N N 0.0061 0.0033 'International Tables Vol C Tables 4.2.6.8 and 6.1.1.4'

loop_
_geom_angle_atom_site_label_1
_geom_angle_atom_site_label_2
_geom_angle_atom_site_label_3
_geom_angle
_geom_angle_site_symmetry_1
_geom_angle_site_symmetry_3
C3A S1A C1A 88.05(9) . .
C4A S2A C19A 88.04(9) . .
C7A O3A C8A 107.01(14) . .
C7A O4A C9A 106.55(14) . .
C6A O5A C10A 106.82(16) . .
C6A O6A C11A 106.64(15) . .
C1A N1A C2A 109.76(16) . .
C19A N2A C5A 110.15(16) . .
N1A C1A C12A 126.00(17) . .
N1A C1A S1A 115.96(14) . .
C12A C1A S1A 118.01(14) . .
N1A C2A C3A 115.52(16) . .
N1A C2A C7A 122.71(16) . .
C3A C2A C7A 121.32(16) . .
C2A C3A C4A 120.64(17) . .
C2A C3A S1A 110.70(14) . .
C4A C3A S1A 128.65(14) . .
C5A C4A C3A 120.50(17) . .
C5A C4A S2A 110.51(14) . .
C3A C4A S2A 128.88(14) . .
N2A C5A C4A 115.60(17) . .
N2A C5A C6A 121.73(16) . .
C4A C5A C6A 122.23(17) . .
O5A C6A O6A 108.16(15) . .
O5A C6A C5A 111.47(16) . .
O6A C6A C5A 106.94(15) . .
O5A C6A C7A 108.18(15) . .
O6A C6A C7A 110.05(15) . .
C5A C6A C7A 111.97(15) . .
O3A C7A O4A 108.20(14) . .
O3A C7A C2A 112.43(15) . .
O4A C7A C2A 106.32(15) . .
O3A C7A C6A 108.39(15) . .
O4A C7A C6A 109.78(15) . .
C2A C7A C6A 111.65(15) . .
O3A C8A C9A 102.80(15) . .
O3A C8A H8A1 111.2 . .
C9A C8A H8A1 111.2 . .
O3A C8A H8A2 111.2 . .
C9A C8A H8A2 111.2 . .
H8A1 C8A H8A2 109.1 . .
O4A C9A C8A 101.73(15) . .
O4A C9A H9A1 111.4 . .
C8A C9A H9A1 111.4 . .
O4A C9A H9A2 111.4 . .
C8A C9A H9A2 111.4 . .
H9A1 C9A H9A2 109.3 . .
O5A C10A C11A 102.72(17) . .
O5A C10A H10A 111.2 . .
C11A C10A H10A 111.2 . .
O5A C10A H10B 111.2 . .
C11A C10A H10B 111.2 . .
H10A C10A H10B 109.1 . .
O6A C11A C10A 102.64(17) . .
O6A C11A H11A 111.2 . .
C10A C11A H11A 111.2 . .
O6A C11A H11B 111.2 . .
C10A C11A H11B 111.2 . .
H11A C11A H11B 109.2 . .
O1A C12A C1A 120.93(18) . .
O1A C12A C13A 121.50(17) . .
C1A C12A C13A 117.56(16) . .
C14A C13A C18A 117.32(18) . .
C14A C13A C12A 119.66(18) . .
C18A C13A C12A 123.02(18) . .
F1A C14A C15A 118.01(19) . .
F1A C14A C13A 120.05(18) . .
C15A C14A C13A 121.9(2) . .
F2A C15A C14A 120.0(2) . .
F2A C15A C16A 120.6(2) . .
C14A C15A C16A 119.4(2) . .
F3A C16A C17A 120.1(2) . .
F3A C16A C15A 119.5(2) . .
C17A C16A C15A 120.4(2) . .
F4A C17A C16A 120.2(2) . .
F4A C17A C18A 120.4(2) . .
C16A C17A C18A 119.5(2) . .
F5A C18A C17A 118.34(19) . .
F5A C18A C13A 120.09(18) . .
C17A C18A C13A 121.5(2) . .
N2A C19A C20A 125.77(17) . .
N2A C19A S2A 115.66(14) . .
C20A C19A S2A 118.54(14) . .
O2A C20A C19A 121.27(18) . .
O2A C20A C21A 121.82(18) . .
C19A C20A C21A 116.90(17) . .
C22A C21A C26A 117.36(18) . .
C22A C21A C20A 122.79(19) . .
C26A C21A C20A 119.80(18) . .
F6A C22A C23A 117.72(18) . .
F6A C22A C21A 120.74(18) . .
C23A C22A C21A 121.46(19) . .
F7A C23A C24A 119.85(18) . .
F7A C23A C22A 120.38(19) . .
C24A C23A C22A 119.76(19) . .
F8A C24A C23A 119.69(19) . .
F8A C24A C25A 119.97(19) . .
C23A C24A C25A 120.34(18) . .
F9A C25A C24A 120.16(17) . .
F9A C25A C26A 120.55(18) . .
C24A C25A C26A 119.29(19) . .
F10A C26A C25A 117.88(18) . .
F10A C26A C21A 120.35(17) . .
C25A C26A C21A 121.77(18) . .
C3B S1B C1B 88.38(9) . .
C4B S2B C19B 88.30(9) . .
C7B O3B C8B 107.31(15) . .
C7B O4B C9B 106.84(15) . .
C6B O5B C10B 107.05(15) . .
C6B O6B C11B 107.06(16) . .
C1B N1B C2B 110.20(16) . .
C19B N2B C5B 109.86(16) . .
N1B C1B C12B 122.67(17) . .
N1B C1B S1B 115.39(14) . .
C12B C1B S1B 121.93(14) . .
N1B C2B C3B 116.01(17) . .
N1B C2B C7B 121.92(17) . .
C3B C2B C7B 121.98(17) . .
C2B C3B C4B 119.72(17) . .
C2B C3B S1B 110.01(14) . .
C4B C3B S1B 130.26(15) . .
C5B C4B C3B 119.97(17) . .
C5B C4B S2B 110.13(14) . .
C3B C4B S2B 129.66(15) . .
N2B C5B C4B 115.98(17) . .
N2B C5B C6B 123.35(17) . .
C4B C5B C6B 120.58(17) . .
O6B C6B O5B 108.55(15) . .
O6B C6B C5B 113.09(15) . .
O5B C6B C5B 106.09(16) . .
O6B C6B C7B 108.45(16) . .
O5B C6B C7B 110.44(15) . .
C5B C6B C7B 110.20(16) . .
O4B C7B O3B 108.47(15) . .
O4B C7B C2B 112.19(15) . .
O3B C7B C2B 106.63(15) . .
O4B C7B C6B 108.84(16) . .
O3B C7B C6B 110.35(15) . .
C2B C7B C6B 110.33(16) . .
O3B C8B C9B 101.80(16) . .
O3B C8B H8B1 111.4 . .
C9B C8B H8B1 111.4 . .
O3B C8B H8B2 111.4 . .
C9B C8B H8B2 111.4 . .
H8B1 C8B H8B2 109.3 . .
O4B C9B C8B 102.63(17) . .
O4B C9B H9B1 111.2 . .
C8B C9B H9B1 111.2 . .
O4B C9B H9B2 111.2 . .
C8B C9B H9B2 111.2 . .
H9B1 C9B H9B2 109.2 . .
O5B C10B C11B 102.01(17) . .
O5B C10B H10C 111.4 . .
C11B C10B H10C 111.4 . .
O5B C10B H10D 111.4 . .
C11B C10B H10D 111.4 . .
H10C C10B H10D 109.2 . .
O6B C11B C10B 103.21(18) . .
O6B C11B H11C 111.1 . .
C10B C11B H11C 111.1 . .
O6B C11B H11D 111.1 . .
C10B C11B H11D 111.1 . .
H11C C11B H11D 109.1 . .
O1B C12B C1B 122.97(18) . .
O1B C12B C13B 122.30(18) . .
C1B C12B C13B 114.69(16) . .
C14B C13B C18B 117.24(19) . .
C14B C13B C12B 120.77(18) . .
C18B C13B C12B 121.99(19) . .
F1B C14B C13B 120.22(18) . .
F1B C14B C15B 117.75(19) . .
C13B C14B C15B 122.0(2) . .
F2B C15B C16B 120.5(2) . .
F2B C15B C14B 120.3(2) . .
C16B C15B C14B 119.1(2) . .
F3B C16B C17B 119.9(2) . .
F3B C16B C15B 119.7(2) . .
C17B C16B C15B 120.4(2) . .
F4B C17B C16B 120.3(2) . .
F4B C17B C18B 120.1(2) . .
C16B C17B C18B 119.6(2) . .
F5B C18B C17B 118.1(2) . .
F5B C18B C13B 120.29(19) . .
C17B C18B C13B 121.6(2) . .
N2B C19B C20B 124.18(18) . .
N2B C19B S2B 115.73(15) . .
C20B C19B S2B 120.03(15) . .
O2B C20B C19B 121.06(19) . .
O2B C20B C21B 121.17(19) . .
C19B C20B C21B 117.75(18) . .
C26B C21B C22B 117.19(18) . .
C26B C21B C20B 120.17(19) . .
C22B C21B C20B 122.6(2) . .
F6B C22B C23B 118.18(19) . .
F6B C22B C21B 120.38(19) . .
C23B C22B C21B 121.3(2) . .
F7B C23B C24B 119.56(19) . .
F7B C23B C22B 120.6(2) . .
C24B C23B C22B 119.85(19) . .
F8B C24B C23B 120.02(19) . .
F8B C24B C25B 119.81(19) . .
C23B C24B C25B 120.17(19) . .
F9B C25B C26B 121.12(18) . .
F9B C25B C24B 119.86(18) . .
C26B C25B C24B 119.02(19) . .
F10B C26B C25B 118.21(19) . .
F10B C26B C21B 119.62(18) . .
C25B C26B C21B 122.18(19) . .

loop_
_geom_bond_atom_site_label_1
_geom_bond_atom_site_label_2
_geom_bond_distance
_geom_bond_site_symmetry_2
S1A C3A 1.7095(19) .
S1A C1A 1.7367(19) .
S2A C4A 1.7143(19) .
S2A C19A 1.7405(19) .
F1A C14A 1.340(2) .
F2A C15A 1.334(3) .
F3A C16A 1.336(2) .
F4A C17A 1.342(3) .
F5A C18A 1.334(2) .
F6A C22A 1.340(2) .
F7A C23A 1.340(2) .
F8A C24A 1.331(2) .
F9A C25A 1.330(2) .
F10A C26A 1.333(2) .
O1A C12A 1.212(2) .
O2A C20A 1.216(2) .
O3A C7A 1.409(2) .
O3A C8A 1.438(2) .
O4A C7A 1.417(2) .
O4A C9A 1.439(2) .
O5A C6A 1.407(2) .
O5A C10A 1.434(3) .
O6A C6A 1.417(2) .
O6A C11A 1.438(2) .
N1A C1A 1.309(2) .
N1A C2A 1.360(2) .
N2A C19A 1.305(2) .
N2A C5A 1.358(2) .
C1A C12A 1.473(3) .
C2A C3A 1.375(3) .
C2A C7A 1.520(3) .
C3A C4A 1.442(3) .
C4A C5A 1.372(3) .
C5A C6A 1.512(3) .
C6A C7A 1.564(3) .
C8A C9A 1.501(3) .
C8A H8A1 0.9900 .
C8A H8A2 0.9900 .
C9A H9A1 0.9900 .
C9A H9A2 0.9900 .
C10A C11A 1.488(4) .
C10A H10A 0.9900 .
C10A H10B 0.9900 .
C11A H11A 0.9900 .
C11A H11B 0.9900 .
C12A C13A 1.497(3) .
C13A C14A 1.384(3) .
C13A C18A 1.386(3) .
C14A C15A 1.372(3) .
C15A C16A 1.376(3) .
C16A C17A 1.372(4) .
C17A C18A 1.379(3) .
C19A C20A 1.472(3) .
C20A C21A 1.508(3) .
C21A C22A 1.388(3) .
C21A C26A 1.388(3) .
C22A C23A 1.380(3) .
C23A C24A 1.374(3) .
C24A C25A 1.377(3) .
C25A C26A 1.381(3) .
S1B C3B 1.7167(19) .
S1B C1B 1.7364(19) .
S2B C4B 1.7111(19) .
S2B C19B 1.739(2) .
F1B C14B 1.343(2) .
F2B C15B 1.334(3) .
F3B C16B 1.336(2) .
F4B C17B 1.343(3) .
F5B C18B 1.333(3) .
F6B C22B 1.337(2) .
F7B C23B 1.339(2) .
F8B C24B 1.330(2) .
F9B C25B 1.331(2) .
F10B C26B 1.336(2) .
O1B C12B 1.208(2) .
O2B C20B 1.211(3) .
O3B C7B 1.421(2) .
O3B C8B 1.443(2) .
O4B C7B 1.397(2) .
O4B C9B 1.433(3) .
O5B C6B 1.425(2) .
O5B C10B 1.441(2) .
O6B C6B 1.394(2) .
O6B C11B 1.431(3) .
N1B C1B 1.309(2) .
N1B C2B 1.353(2) .
N2B C19B 1.308(3) .
N2B C5B 1.355(2) .
C1B C12B 1.474(3) .
C2B C3B 1.372(3) .
C2B C7B 1.514(3) .
C3B C4B 1.446(3) .
C4B C5B 1.378(3) .
C5B C6B 1.515(3) .
C6B C7B 1.546(3) .
C8B C9B 1.513(3) .
C8B H8B1 0.9900 .
C8B H8B2 0.9900 .
C9B H9B1 0.9900 .
C9B H9B2 0.9900 .
C10B C11B 1.506(3) .
C10B H10C 0.9900 .
C10B H10D 0.9900 .
C11B H11C 0.9900 .
C11B H11D 0.9900 .
C12B C13B 1.510(3) .
C13B C14B 1.381(3) .
C13B C18B 1.386(3) .
C14B C15B 1.384(3) .
C15B C16B 1.377(3) .
C16B C17B 1.368(4) .
C17B C18B 1.385(3) .
C19B C20B 1.473(3) .
C20B C21B 1.504(3) .
C21B C26B 1.382(3) .
C21B C22B 1.387(3) .
C22B C23B 1.376(3) .
C23B C24B 1.372(3) .
C24B C25B 1.378(3) .
C25B C26B 1.375(3) .
